data_1567396
loop_
_publ_author_name
'Li, Rui-Tao'
'Yuan, Da-Fu'
'Ping, Meng-Qi'
'Zhu, Yu-Yi'
'Ni, Shao-Fei'
'Li, Ming'
'Wen, Li-Rong'
'Zhang, Lin-Bao'

_publ_section_title
;
 Electrochemically-promoted synthesis of benzo[b]thiophene-1,1-dioxides
 via strained quaternary spirocyclization
;
_journal_name_full 'Chemical Science'
_journal_paper_doi 10.1039/D2SC01175A
_journal_year 2022
_chemical_formula_sum 'C16 H14 O2 S'
_chemical_formula_weight 270.33
_space_group_IT_number 2
_space_group_name_Hall '-P 1'
_space_group_name_H-M_alt 'P -1'
_symmetry_cell_setting triclinic
_symmetry_space_group_name_H-M 'P -1'
_atom_sites_solution_hydrogens geom
_atom_sites_solution_primary direct
_atom_sites_solution_secondary difmap
_audit_creation_method SHELXL-97
_audit_update_record
;
2020-11-23 deposited with the CCDC.	2022-07-28 downloaded from the CCDC.
;
_cell_angle_alpha 75.696(2)
_cell_angle_beta 88.800(3)
_cell_angle_gamma 67.5160(10)
_cell_formula_units_Z 4
_cell_length_a 8.2022(8)
_cell_length_b 10.5431(9)
_cell_length_c 18.8492(16)
_cell_measurement_reflns_used 2401
_cell_measurement_temperature 298(2)
_cell_measurement_theta_max 26.096
_cell_measurement_theta_min 2.238
_cell_volume 1454.5(2)
_computing_cell_refinement 'Bruker SMART'
_computing_data_collection 'Bruker SMART'
_computing_data_reduction 'Bruker SHELXTL'
_computing_molecular_graphics 'Bruker SHELXTL'
_computing_publication_material 'Bruker SHELXTL'
_computing_structure_refinement 'SHELXL-97 (Sheldrick, 1997)'
_computing_structure_solution 'SHELXS-97 (Sheldrick, 1990)'
_diffrn_ambient_temperature 298(2)
_diffrn_measured_fraction_theta_full 0.979
_diffrn_measured_fraction_theta_max 0.979
_diffrn_measurement_device_type 'CCD area detector'
_diffrn_measurement_method 'phi and omega scans'
_diffrn_radiation_monochromator graphite
_diffrn_radiation_source 'fine-focus sealed tube'
_diffrn_radiation_type MoK\a
_diffrn_radiation_wavelength 0.71073
_diffrn_reflns_av_R_equivalents 0.0342
_diffrn_reflns_av_sigmaI/netI 0.0579
_diffrn_reflns_limit_h_max 8
_diffrn_reflns_limit_h_min -9
_diffrn_reflns_limit_k_max 12
_diffrn_reflns_limit_k_min -12
_diffrn_reflns_limit_l_max 21
_diffrn_reflns_limit_l_min -22
_diffrn_reflns_number 7332
_diffrn_reflns_theta_full 25.02
_diffrn_reflns_theta_max 25.02
_diffrn_reflns_theta_min 2.16
_exptl_absorpt_coefficient_mu 0.217
_exptl_absorpt_correction_T_max 0.9377
_exptl_absorpt_correction_T_min 0.9086
_exptl_absorpt_correction_type multi-scan
_exptl_absorpt_process_details sadabs
_exptl_crystal_density_diffrn 1.235
_exptl_crystal_density_method 'not measured'
_exptl_crystal_F_000 568
_exptl_crystal_size_max 0.45
_exptl_crystal_size_mid 0.34
_exptl_crystal_size_min 0.30
_refine_diff_density_max 0.260
_refine_diff_density_min -0.346
_refine_diff_density_rms 0.051
_refine_ls_extinction_coef 0.032(2)
_refine_ls_extinction_expression Fc^*^=kFc[1+0.001xFc^2^\l^3^/sin(2\q)]^-1/4^
_refine_ls_extinction_method SHELXL
_refine_ls_goodness_of_fit_ref 1.030
_refine_ls_hydrogen_treatment mixed
_refine_ls_matrix_type full
_refine_ls_number_parameters 348
_refine_ls_number_reflns 5047
_refine_ls_number_restraints 0
_refine_ls_restrained_S_all 1.030
_refine_ls_R_factor_all 0.0840
_refine_ls_R_factor_gt 0.0539
_refine_ls_shift/su_max 0.001
_refine_ls_shift/su_mean 0.000
_refine_ls_structure_factor_coef Fsqd
_refine_ls_weighting_details 'calc w=1/[\s^2^(Fo^2^)+(0.0681P)^2^+0.0000P] where P=(Fo^2^+2Fc^2^)/3'
_refine_ls_weighting_scheme calc
_refine_ls_wR_factor_gt 0.1271
_refine_ls_wR_factor_ref 0.1390
_reflns_number_gt 3370
_reflns_number_total 5047
_reflns_threshold_expression >2sigma(I)
_cod_data_source_file d2sc01175a2.cif
_cod_data_source_block 200907e
_cod_depositor_comments
;
The following automatic conversions were performed:

data item '_symmetry_cell_setting' value 'Triclinic' was changed to
'triclinic' in accordance with the
/home/data/users/saulius/crontab/automatic-downloads/rss-feeds/RSC/lib/dictionaries/cif_core.dic
dictionary named 'cif_core.dic' version 2.4.2 last updated on
2011-04-26.

Automatic conversion script
Id: cif_fix_values 7556 2019-12-06 15:28:31Z antanas 
;
_cod_original_sg_symbol_H-M P-1
_cod_database_code 1567396

loop_
_symmetry_equiv_pos_as_xyz
'x, y, z'
'-x, -y, -z'

loop_
_atom_site_label
_atom_site_type_symbol
_atom_site_fract_x
_atom_site_fract_y
_atom_site_fract_z
_atom_site_U_iso_or_equiv
_atom_site_adp_type
_atom_site_occupancy
_atom_site_symmetry_multiplicity
_atom_site_calc_flag
_atom_site_refinement_flags
_atom_site_disorder_assembly
_atom_site_disorder_group
O1 O 0.5699(3) -0.1158(2) 0.43276(10) 0.0653(6) Uani 1 1 d . . .
O2 O 0.3364(3) -0.2013(2) 0.41259(11) 0.0748(7) Uani 1 1 d . . .
O3 O 0.4761(3) 0.5439(2) 0.10756(10) 0.0673(6) Uani 1 1 d . . .
O4 O 0.7502(3) 0.5499(2) 0.15811(11) 0.0686(6) Uani 1 1 d . . .
S1 S 0.41355(11) -0.09532(8) 0.38930(4) 0.0537(2) Uani 1 1 d . . .
S2 S 0.64051(10) 0.47031(7) 0.15532(4) 0.0506(2) Uani 1 1 d . . .
C1 C 0.4532(4) -0.0727(3) 0.29432(14) 0.0463(7) Uani 1 1 d . . .
C2 C 0.3440(3) 0.0587(3) 0.25445(13) 0.0416(6) Uani 1 1 d . . .
C3 C 0.2263(3) 0.1495(3) 0.29993(13) 0.0430(6) Uani 1 1 d . . .
C4 C 0.2495(4) 0.0793(3) 0.37545(14) 0.0485(7) Uani 1 1 d . . .
C5 C 0.1536(4) 0.1427(4) 0.42774(16) 0.0624(9) Uani 1 1 d . . .
H5 H 0.1724 0.0928 0.4770 0.075 Uiso 1 1 calc R . .
C6 C 0.0272(4) 0.2835(4) 0.40538(19) 0.0672(9) Uani 1 1 d . . .
C7 C 0.0037(4) 0.3535(3) 0.33053(19) 0.0650(9) Uani 1 1 d . . .
H7 H -0.0789 0.4466 0.3152 0.078 Uiso 1 1 calc R . .
C8 C 0.1002(4) 0.2884(3) 0.27769(16) 0.0538(7) Uani 1 1 d . . .
H8 H 0.0801 0.3375 0.2283 0.065 Uiso 1 1 calc R . .
C9 C 0.3380(3) 0.1092(3) 0.17233(13) 0.0431(6) Uani 1 1 d . . .
C10 C 0.3512(4) 0.2397(3) 0.13865(15) 0.0520(7) Uani 1 1 d . . .
H10 H 0.3586 0.2979 0.1673 0.062 Uiso 1 1 calc R . .
C11 C 0.3533(4) 0.2819(3) 0.06234(16) 0.0637(9) Uani 1 1 d . . .
H11 H 0.3648 0.3671 0.0406 0.076 Uiso 1 1 calc R . .
C12 C 0.3385(4) 0.1981(4) 0.01893(17) 0.0716(10) Uani 1 1 d . . .
H12 H 0.3396 0.2270 -0.0318 0.086 Uiso 1 1 calc R . .
C13 C 0.3220(4) 0.0708(4) 0.05118(16) 0.0665(9) Uani 1 1 d . . .
H13 H 0.3107 0.0151 0.0218 0.080 Uiso 1 1 calc R . .
C14 C 0.3223(4) 0.0251(3) 0.12758(14) 0.0532(7) Uani 1 1 d . . .
H14 H 0.3121 -0.0609 0.1487 0.064 Uiso 1 1 calc R . .
C15 C 0.6005(4) -0.1931(3) 0.27362(17) 0.0672(9) Uani 1 1 d . . .
H15A H 0.6236 -0.1623 0.2235 0.101 Uiso 1 1 calc R . .
H15B H 0.5660 -0.2721 0.2790 0.101 Uiso 1 1 calc R . .
H15C H 0.7055 -0.2215 0.3052 0.101 Uiso 1 1 calc R . .
C16 C -0.0804(5) 0.3568(5) 0.4622(2) 0.1017(14) Uani 1 1 d . . .
H16A H -0.1436 0.4562 0.4395 0.153 Uiso 1 1 calc R . .
H16B H -0.0017 0.3455 0.5024 0.153 Uiso 1 1 calc R . .
H16C H -0.1632 0.3145 0.4802 0.153 Uiso 1 1 calc R . .
C17 C 0.7690(4) 0.3038(3) 0.13609(14) 0.0487(7) Uani 1 1 d . . .
C18 C 0.7803(3) 0.1938(3) 0.19388(14) 0.0423(6) Uani 1 1 d . . .
C19 C 0.6861(3) 0.2400(2) 0.25815(13) 0.0384(6) Uani 1 1 d . . .
C20 C 0.6023(3) 0.3885(2) 0.24535(13) 0.0405(6) Uani 1 1 d . . .
C21 C 0.5037(3) 0.4549(3) 0.29560(14) 0.0457(7) Uani 1 1 d . . .
H21 H 0.4500 0.5536 0.2844 0.055 Uiso 1 1 calc R . .
C22 C 0.4849(3) 0.3719(3) 0.36418(14) 0.0444(6) Uani 1 1 d . . .
C23 C 0.5682(4) 0.2234(3) 0.37767(14) 0.0463(7) Uani 1 1 d . . .
H23 H 0.5575 0.1672 0.4226 0.056 Uiso 1 1 calc R . .
C24 C 0.6665(3) 0.1569(3) 0.32619(13) 0.0426(6) Uani 1 1 d . . .
H24 H 0.7188 0.0582 0.3368 0.051 Uiso 1 1 calc R . .
C25 C 0.8762(3) 0.0396(3) 0.19603(14) 0.0443(6) Uani 1 1 d . . .
C26 C 0.8535(4) -0.0138(3) 0.13741(16) 0.0638(9) Uani 1 1 d . . .
H26 H 0.7756 0.0470 0.0970 0.077 Uiso 1 1 calc R . .
C27 C 0.9450(5) -0.1558(4) 0.1385(2) 0.0815(11) Uani 1 1 d . . .
H27 H 0.9299 -0.1888 0.0987 0.098 Uiso 1 1 calc R . .
C28 C 1.0596(4) -0.2487(3) 0.1995(2) 0.0767(10) Uani 1 1 d . . .
H28 H 1.1197 -0.3441 0.2007 0.092 Uiso 1 1 calc R . .
C29 C 1.0834(4) -0.1985(3) 0.25809(17) 0.0611(8) Uani 1 1 d . . .
H29 H 1.1604 -0.2604 0.2985 0.073 Uiso 1 1 calc R . .
C30 C 0.9931(3) -0.0559(3) 0.25700(15) 0.0480(7) Uani 1 1 d . . .
H30 H 1.0099 -0.0235 0.2968 0.058 Uiso 1 1 calc R . .
C31 C 0.8455(4) 0.3100(3) 0.06168(15) 0.0711(10) Uani 1 1 d . . .
H31A H 0.9341 0.2184 0.0619 0.107 Uiso 1 1 calc R . .
H31B H 0.8978 0.3792 0.0520 0.107 Uiso 1 1 calc R . .
H31C H 0.7527 0.3362 0.0241 0.107 Uiso 1 1 calc R . .
C32 C 0.3767(4) 0.4404(3) 0.42111(15) 0.0634(9) Uani 1 1 d . . .
H32A H 0.4013 0.5214 0.4233 0.095 Uiso 1 1 calc R . .
H32B H 0.4076 0.3729 0.4683 0.095 Uiso 1 1 calc R . .
H32C H 0.2529 0.4702 0.4076 0.095 Uiso 1 1 calc R . .

loop_
_atom_site_aniso_label
_atom_site_aniso_U_11
_atom_site_aniso_U_22
_atom_site_aniso_U_33
_atom_site_aniso_U_23
_atom_site_aniso_U_13
_atom_site_aniso_U_12
O1 0.0728(15) 0.0692(13) 0.0511(12) 0.0016(10) -0.0211(10) -0.0337(11)
O2 0.1035(18) 0.0703(13) 0.0635(13) 0.0023(11) 0.0035(12) -0.0597(13)
O3 0.0581(14) 0.0616(12) 0.0543(12) 0.0025(10) -0.0102(10) -0.0032(10)
O4 0.0810(16) 0.0583(12) 0.0695(14) -0.0028(10) 0.0086(11) -0.0391(12)
S1 0.0686(6) 0.0555(4) 0.0410(4) -0.0010(3) -0.0037(4) -0.0351(4)
S2 0.0528(5) 0.0426(4) 0.0453(4) 0.0007(3) 0.0009(3) -0.0140(3)
C1 0.0516(17) 0.0449(15) 0.0457(16) -0.0089(12) -0.0003(13) -0.0239(14)
C2 0.0442(16) 0.0474(15) 0.0396(15) -0.0091(12) -0.0002(12) -0.0259(13)
C3 0.0438(16) 0.0522(16) 0.0386(15) -0.0130(12) 0.0009(12) -0.0238(13)
C4 0.0518(18) 0.0659(18) 0.0394(15) -0.0126(13) 0.0024(13) -0.0358(15)
C5 0.070(2) 0.095(2) 0.0443(18) -0.0246(17) 0.0090(16) -0.052(2)
C6 0.061(2) 0.094(3) 0.072(2) -0.047(2) 0.0187(18) -0.042(2)
C7 0.0479(19) 0.073(2) 0.083(2) -0.0387(19) 0.0070(17) -0.0214(16)
C8 0.0468(18) 0.0636(18) 0.0540(18) -0.0167(14) -0.0030(14) -0.0234(15)
C9 0.0390(16) 0.0520(15) 0.0373(15) -0.0083(12) 0.0003(12) -0.0184(13)
C10 0.0466(18) 0.0575(17) 0.0489(17) -0.0047(13) -0.0033(13) -0.0223(14)
C11 0.058(2) 0.072(2) 0.0507(19) 0.0067(16) -0.0021(15) -0.0276(17)
C12 0.065(2) 0.098(3) 0.0383(18) -0.0011(18) 0.0036(15) -0.026(2)
C13 0.064(2) 0.092(2) 0.0465(19) -0.0303(17) 0.0070(15) -0.0251(19)
C14 0.0542(19) 0.0643(18) 0.0454(17) -0.0182(14) 0.0054(13) -0.0254(15)
C15 0.070(2) 0.0546(18) 0.073(2) -0.0150(16) 0.0026(17) -0.0202(16)
C16 0.094(3) 0.144(4) 0.103(3) -0.081(3) 0.042(2) -0.056(3)
C17 0.0410(16) 0.0543(16) 0.0435(16) -0.0063(13) -0.0005(12) -0.0145(13)
C18 0.0327(15) 0.0463(15) 0.0451(15) -0.0097(12) -0.0054(12) -0.0131(12)
C19 0.0356(15) 0.0381(13) 0.0411(14) -0.0072(11) -0.0054(11) -0.0152(11)
C20 0.0398(15) 0.0375(14) 0.0422(15) -0.0030(11) -0.0029(12) -0.0169(12)
C21 0.0448(17) 0.0361(13) 0.0519(17) -0.0089(12) -0.0001(13) -0.0125(12)
C22 0.0463(17) 0.0457(15) 0.0426(15) -0.0112(12) 0.0002(12) -0.0196(13)
C23 0.0535(18) 0.0437(15) 0.0425(15) -0.0068(12) 0.0009(13) -0.0223(13)
C24 0.0473(16) 0.0328(13) 0.0462(16) -0.0063(11) -0.0041(12) -0.0162(12)
C25 0.0368(15) 0.0468(15) 0.0473(16) -0.0126(12) 0.0000(12) -0.0136(12)
C26 0.055(2) 0.068(2) 0.059(2) -0.0254(16) -0.0098(15) -0.0072(16)
C27 0.075(2) 0.080(2) 0.090(3) -0.052(2) -0.008(2) -0.011(2)
C28 0.067(2) 0.0551(19) 0.100(3) -0.0339(19) -0.001(2) -0.0068(17)
C29 0.0461(18) 0.0509(17) 0.075(2) -0.0139(16) -0.0062(15) -0.0074(14)
C30 0.0413(16) 0.0465(15) 0.0545(17) -0.0141(13) -0.0022(13) -0.0145(13)
C31 0.071(2) 0.068(2) 0.0530(19) -0.0051(15) 0.0134(16) -0.0110(17)
C32 0.076(2) 0.0547(17) 0.0552(18) -0.0157(14) 0.0138(16) -0.0208(16)

loop_
_atom_type_symbol
_atom_type_description
_atom_type_scat_dispersion_real
_atom_type_scat_dispersion_imag
_atom_type_scat_source
C C 0.0033 0.0016 'International Tables Vol C Tables 4.2.6.8 and 6.1.1.4'
H H 0.0000 0.0000 'International Tables Vol C Tables 4.2.6.8 and 6.1.1.4'
O O 0.0106 0.0060 'International Tables Vol C Tables 4.2.6.8 and 6.1.1.4'
S S 0.1246 0.1234 'International Tables Vol C Tables 4.2.6.8 and 6.1.1.4'

loop_
_geom_angle_atom_site_label_1
_geom_angle_atom_site_label_2
_geom_angle_atom_site_label_3
_geom_angle
_geom_angle_site_symmetry_1
_geom_angle_site_symmetry_3
_geom_angle_publ_flag
O1 S1 O2 116.83(12) . . ?
O1 S1 C4 112.04(12) . . ?
O2 S1 C4 110.97(14) . . ?
O1 S1 C1 110.53(13) . . ?
O2 S1 C1 110.40(12) . . ?
C4 S1 C1 93.71(12) . . ?
O4 S2 O3 117.13(12) . . ?
O4 S2 C20 111.26(12) . . ?
O3 S2 C20 111.32(12) . . ?
O4 S2 C17 110.54(13) . . ?
O3 S2 C17 110.75(12) . . ?
C20 S2 C17 93.35(12) . . ?
C2 C1 C15 132.3(2) . . ?
C2 C1 S1 110.41(19) . . ?
C15 C1 S1 117.2(2) . . ?
C1 C2 C3 113.7(2) . . ?
C1 C2 C9 123.8(2) . . ?
C3 C2 C9 122.4(2) . . ?
C8 C3 C4 117.8(2) . . ?
C8 C3 C2 129.2(2) . . ?
C4 C3 C2 113.0(2) . . ?
C5 C4 C3 122.9(3) . . ?
C5 C4 S1 127.9(2) . . ?
C3 C4 S1 109.1(2) . . ?
C4 C5 C6 119.3(3) . . ?
C4 C5 H5 120.3 . . ?
C6 C5 H5 120.3 . . ?
C7 C6 C5 118.0(3) . . ?
C7 C6 C16 121.6(3) . . ?
C5 C6 C16 120.5(3) . . ?
C6 C7 C8 122.5(3) . . ?
C6 C7 H7 118.8 . . ?
C8 C7 H7 118.8 . . ?
C3 C8 C7 119.5(3) . . ?
C3 C8 H8 120.2 . . ?
C7 C8 H8 120.2 . . ?
C14 C9 C10 118.7(2) . . ?
C14 C9 C2 120.2(2) . . ?
C10 C9 C2 121.1(2) . . ?
C11 C10 C9 120.3(3) . . ?
C11 C10 H10 119.9 . . ?
C9 C10 H10 119.9 . . ?
C12 C11 C10 120.6(3) . . ?
C12 C11 H11 119.7 . . ?
C10 C11 H11 119.7 . . ?
C11 C12 C13 119.8(3) . . ?
C11 C12 H12 120.1 . . ?
C13 C12 H12 120.1 . . ?
C12 C13 C14 120.7(3) . . ?
C12 C13 H13 119.6 . . ?
C14 C13 H13 119.6 . . ?
C13 C14 C9 120.0(3) . . ?
C13 C14 H14 120.0 . . ?
C9 C14 H14 120.0 . . ?
C1 C15 H15A 109.5 . . ?
C1 C15 H15B 109.5 . . ?
H15A C15 H15B 109.5 . . ?
C1 C15 H15C 109.5 . . ?
H15A C15 H15C 109.5 . . ?
H15B C15 H15C 109.5 . . ?
C6 C16 H16A 109.5 . . ?
C6 C16 H16B 109.5 . . ?
H16A C16 H16B 109.5 . . ?
C6 C16 H16C 109.5 . . ?
H16A C16 H16C 109.5 . . ?
H16B C16 H16C 109.5 . . ?
C18 C17 C31 132.3(2) . . ?
C18 C17 S2 110.9(2) . . ?
C31 C17 S2 116.8(2) . . ?
C17 C18 C25 124.9(2) . . ?
C17 C18 C19 113.4(2) . . ?
C25 C18 C19 121.7(2) . . ?
C20 C19 C24 117.3(2) . . ?
C20 C19 C18 113.3(2) . . ?
C24 C19 C18 129.4(2) . . ?
C21 C20 C19 123.5(2) . . ?
C21 C20 S2 127.40(19) . . ?
C19 C20 S2 109.10(18) . . ?
C20 C21 C22 119.5(2) . . ?
C20 C21 H21 120.3 . . ?
C22 C21 H21 120.3 . . ?
C23 C22 C21 117.6(2) . . ?
C23 C22 C32 121.1(2) . . ?
C21 C22 C32 121.3(2) . . ?
C24 C23 C22 122.6(2) . . ?
C24 C23 H23 118.7 . . ?
C22 C23 H23 118.7 . . ?
C23 C24 C19 119.6(2) . . ?
C23 C24 H24 120.2 . . ?
C19 C24 H24 120.2 . . ?
C26 C25 C30 118.0(2) . . ?
C26 C25 C18 121.2(2) . . ?
C30 C25 C18 120.9(2) . . ?
C27 C26 C25 121.3(3) . . ?
C27 C26 H26 119.3 . . ?
C25 C26 H26 119.3 . . ?
C26 C27 C28 119.8(3) . . ?
C26 C27 H27 120.1 . . ?
C28 C27 H27 120.1 . . ?
C29 C28 C27 119.8(3) . . ?
C29 C28 H28 120.1 . . ?
C27 C28 H28 120.1 . . ?
C28 C29 C30 120.5(3) . . ?
C28 C29 H29 119.7 . . ?
C30 C29 H29 119.7 . . ?
C29 C30 C25 120.5(3) . . ?
C29 C30 H30 119.8 . . ?
C25 C30 H30 119.8 . . ?
C17 C31 H31A 109.5 . . ?
C17 C31 H31B 109.5 . . ?
H31A C31 H31B 109.5 . . ?
C17 C31 H31C 109.5 . . ?
H31A C31 H31C 109.5 . . ?
H31B C31 H31C 109.5 . . ?
C22 C32 H32A 109.5 . . ?
C22 C32 H32B 109.5 . . ?
H32A C32 H32B 109.5 . . ?
C22 C32 H32C 109.5 . . ?
H32A C32 H32C 109.5 . . ?
H32B C32 H32C 109.5 . . ?

loop_
_geom_bond_atom_site_label_1
_geom_bond_atom_site_label_2
_geom_bond_distance
_geom_bond_site_symmetry_2
_geom_bond_publ_flag
O1 S1 1.452(2) . ?
O2 S1 1.459(2) . ?
O3 S2 1.4614(19) . ?
O4 S2 1.455(2) . ?
S1 C4 1.775(3) . ?
S1 C1 1.786(3) . ?
S2 C20 1.784(2) . ?
S2 C17 1.790(3) . ?
C1 C2 1.360(3) . ?
C1 C15 1.509(4) . ?
C2 C3 1.499(3) . ?
C2 C9 1.503(3) . ?
C3 C8 1.395(4) . ?
C3 C4 1.412(3) . ?
C4 C5 1.389(4) . ?
C5 C6 1.410(4) . ?
C5 H5 0.9300 . ?
C6 C7 1.400(4) . ?
C6 C16 1.540(4) . ?
C7 C8 1.407(4) . ?
C7 H7 0.9300 . ?
C8 H8 0.9300 . ?
C9 C14 1.406(4) . ?
C9 C10 1.409(4) . ?
C10 C11 1.399(4) . ?
C10 H10 0.9300 . ?
C11 C12 1.381(4) . ?
C11 H11 0.9300 . ?
C12 C13 1.386(4) . ?
C12 H12 0.9300 . ?
C13 C14 1.401(4) . ?
C13 H13 0.9300 . ?
C14 H14 0.9300 . ?
C15 H15A 0.9600 . ?
C15 H15B 0.9600 . ?
C15 H15C 0.9600 . ?
C16 H16A 0.9600 . ?
C16 H16B 0.9600 . ?
C16 H16C 0.9600 . ?
C17 C18 1.356(3) . ?
C17 C31 1.521(4) . ?
C18 C25 1.501(3) . ?
C18 C19 1.506(3) . ?
C19 C20 1.406(3) . ?
C19 C24 1.408(3) . ?
C20 C21 1.380(3) . ?
C21 C22 1.413(3) . ?
C21 H21 0.9300 . ?
C22 C23 1.405(3) . ?
C22 C32 1.521(4) . ?
C23 C24 1.398(3) . ?
C23 H23 0.9300 . ?
C24 H24 0.9300 . ?
C25 C26 1.403(4) . ?
C25 C30 1.411(3) . ?
C26 C27 1.389(4) . ?
C26 H26 0.9300 . ?
C27 C28 1.396(4) . ?
C27 H27 0.9300 . ?
C28 C29 1.385(4) . ?
C28 H28 0.9300 . ?
C29 C30 1.394(4) . ?
C29 H29 0.9300 . ?
C30 H30 0.9300 . ?
C31 H31A 0.9600 . ?
C31 H31B 0.9600 . ?
C31 H31C 0.9600 . ?
C32 H32A 0.9600 . ?
C32 H32B 0.9600 . ?
C32 H32C 0.9600 . ?

loop_
_geom_torsion_atom_site_label_1
_geom_torsion_atom_site_label_2
_geom_torsion_atom_site_label_3
_geom_torsion_atom_site_label_4
_geom_torsion
_geom_torsion_site_symmetry_1
_geom_torsion_site_symmetry_2
_geom_torsion_site_symmetry_3
_geom_torsion_site_symmetry_4
_geom_torsion_publ_flag
O1 S1 C1 C2 -116.9(2) . . . . ?
O2 S1 C1 C2 112.3(2) . . . . ?
C4 S1 C1 C2 -1.7(2) . . . . ?
O1 S1 C1 C15 60.2(2) . . . . ?
O2 S1 C1 C15 -70.6(2) . . . . ?
C4 S1 C1 C15 175.4(2) . . . . ?
C15 C1 C2 C3 -174.6(3) . . . . ?
S1 C1 C2 C3 1.9(3) . . . . ?
C15 C1 C2 C9 6.3(5) . . . . ?
S1 C1 C2 C9 -177.2(2) . . . . ?
C1 C2 C3 C8 179.7(3) . . . . ?
C9 C2 C3 C8 -1.2(4) . . . . ?
C1 C2 C3 C4 -1.3(3) . . . . ?
C9 C2 C3 C4 177.8(2) . . . . ?
C8 C3 C4 C5 -0.4(4) . . . . ?
C2 C3 C4 C5 -179.6(2) . . . . ?
C8 C3 C4 S1 179.1(2) . . . . ?
C2 C3 C4 S1 0.0(3) . . . . ?
O1 S1 C4 C5 -65.6(3) . . . . ?
O2 S1 C4 C5 66.9(3) . . . . ?
C1 S1 C4 C5 -179.6(3) . . . . ?
O1 S1 C4 C3 114.8(2) . . . . ?
O2 S1 C4 C3 -112.6(2) . . . . ?
C1 S1 C4 C3 0.9(2) . . . . ?
C3 C4 C5 C6 -0.2(4) . . . . ?
S1 C4 C5 C6 -179.6(2) . . . . ?
C4 C5 C6 C7 0.2(4) . . . . ?
C4 C5 C6 C16 -179.7(3) . . . . ?
C5 C6 C7 C8 0.3(5) . . . . ?
C16 C6 C7 C8 -179.8(3) . . . . ?
C4 C3 C8 C7 0.9(4) . . . . ?
C2 C3 C8 C7 179.9(3) . . . . ?
C6 C7 C8 C3 -0.9(4) . . . . ?
C1 C2 C9 C14 49.8(4) . . . . ?
C3 C2 C9 C14 -129.2(3) . . . . ?
C1 C2 C9 C10 -129.0(3) . . . . ?
C3 C2 C9 C10 52.0(4) . . . . ?
C14 C9 C10 C11 -1.7(4) . . . . ?
C2 C9 C10 C11 177.1(2) . . . . ?
C9 C10 C11 C12 1.4(4) . . . . ?
C10 C11 C12 C13 -0.2(5) . . . . ?
C11 C12 C13 C14 -0.8(5) . . . . ?
C12 C13 C14 C9 0.5(4) . . . . ?
C10 C9 C14 C13 0.7(4) . . . . ?
C2 C9 C14 C13 -178.1(3) . . . . ?
O4 S2 C17 C18 114.8(2) . . . . ?
O3 S2 C17 C18 -113.7(2) . . . . ?
C20 S2 C17 C18 0.6(2) . . . . ?
O4 S2 C17 C31 -64.3(2) . . . . ?
O3 S2 C17 C31 67.2(3) . . . . ?
C20 S2 C17 C31 -178.5(2) . . . . ?
C31 C17 C18 C25 -1.9(5) . . . . ?
S2 C17 C18 C25 179.2(2) . . . . ?
C31 C17 C18 C19 178.0(3) . . . . ?
S2 C17 C18 C19 -0.9(3) . . . . ?
C17 C18 C19 C20 0.9(3) . . . . ?
C25 C18 C19 C20 -179.3(2) . . . . ?
C17 C18 C19 C24 178.6(3) . . . . ?
C25 C18 C19 C24 -1.5(4) . . . . ?
C24 C19 C20 C21 0.0(4) . . . . ?
C18 C19 C20 C21 178.0(2) . . . . ?
C24 C19 C20 S2 -178.41(18) . . . . ?
C18 C19 C20 S2 -0.4(3) . . . . ?
O4 S2 C20 C21 68.0(3) . . . . ?
O3 S2 C20 C21 -64.6(3) . . . . ?
C17 S2 C20 C21 -178.4(2) . . . . ?
O4 S2 C20 C19 -113.67(19) . . . . ?
O3 S2 C20 C19 113.71(19) . . . . ?
C17 S2 C20 C19 -0.1(2) . . . . ?
C19 C20 C21 C22 0.5(4) . . . . ?
S2 C20 C21 C22 178.6(2) . . . . ?
C20 C21 C22 C23 -0.4(4) . . . . ?
C20 C21 C22 C32 -179.7(3) . . . . ?
C21 C22 C23 C24 -0.2(4) . . . . ?
C32 C22 C23 C24 179.1(3) . . . . ?
C22 C23 C24 C19 0.7(4) . . . . ?
C20 C19 C24 C23 -0.6(4) . . . . ?
C18 C19 C24 C23 -178.2(2) . . . . ?
C17 C18 C25 C26 -47.0(4) . . . . ?
C19 C18 C25 C26 133.1(3) . . . . ?
C17 C18 C25 C30 132.5(3) . . . . ?
C19 C18 C25 C30 -47.3(4) . . . . ?
C30 C25 C26 C27 -1.0(5) . . . . ?
C18 C25 C26 C27 178.6(3) . . . . ?
C25 C26 C27 C28 1.2(6) . . . . ?
C26 C27 C28 C29 -0.9(6) . . . . ?
C27 C28 C29 C30 0.4(5) . . . . ?
C28 C29 C30 C25 -0.2(5) . . . . ?
C26 C25 C30 C29 0.5(4) . . . . ?
C18 C25 C30 C29 -179.1(3) . . . . ?
